data_4305475
loop_
_publ_author_name
'Stefan Schneider'
'Tommy Hawkins'
'Michael Rosander'
'Jeffrey Mills'
'Ghanshyam Vaghjiani'
'Steven Chambreau'

_publ_contact_author_address
;10 East Saturn Blvd, Bldg. 8451
Edwards Air Force Base, CA 93524
;
_publ_contact_author_email stefan.schneider@edwards.af.mil
_publ_contact_author_name 'Stefan Schneider'
_publ_section_title
;
Liquid Azide Salts and Their Reactions with Common Oxidizers IRFNA and N2O4
;
_journal_name_full 'Inorganic Chemistry'
_journal_page_first 6082
_journal_page_last 6089
_journal_paper_doi 10.1021/ic8004739
_journal_volume 47
_journal_year 2008
_chemical_formula_moiety 'C8H11N2+ N3-'
_chemical_formula_sum 'C8 H11 N5'
_chemical_formula_weight 177.22
_chemical_melting_point 339
_chemical_name_common '2-butynyl-methylimidazolium azide'
_chemical_name_systematic '1-(2-butynyl)-3-methyl-imidazolium azide'
_space_group_IT_number 2
_symmetry_cell_setting triclinic
_symmetry_space_group_name_Hall '-P 1'
_symmetry_space_group_name_H-M 'P -1'
_atom_sites_solution_hydrogens geom
_atom_sites_solution_primary direct
_atom_sites_solution_secondary difmap
_audit_creation_method SHELXL-97
_cell_angle_alpha 68.765(3)
_cell_angle_beta 89.253(3)
_cell_angle_gamma 80.307(3)
_cell_formula_units_Z 2
_cell_length_a 7.1953(14)
_cell_length_b 8.2380(17)
_cell_length_c 8.4471(17)
_cell_measurement_reflns_used 5484
_cell_measurement_temperature 173(2)
_cell_measurement_theta_max 28.61
_cell_measurement_theta_min 2.59
_cell_volume 459.42(16)
_computing_molecular_graphics 'X-Seed (Barbour, 1999)'
_computing_structure_refinement 'SHELXL-97 (Sheldrick, 1997)'
_computing_structure_solution 'SHELXS-97 (Sheldrick, 1990)'
_diffrn_ambient_temperature 173(2)
_diffrn_measured_fraction_theta_full 0.920
_diffrn_measured_fraction_theta_max 0.920
_diffrn_radiation_monochromator graphite
_diffrn_radiation_source 'fine-focus sealed tube'
_diffrn_radiation_type MoK\a
_diffrn_radiation_wavelength 0.71073
_diffrn_reflns_av_R_equivalents 0.0159
_diffrn_reflns_av_sigmaI/netI 0.0202
_diffrn_reflns_limit_h_max 9
_diffrn_reflns_limit_h_min -9
_diffrn_reflns_limit_k_max 10
_diffrn_reflns_limit_k_min -10
_diffrn_reflns_limit_l_max 11
_diffrn_reflns_limit_l_min -10
_diffrn_reflns_number 5484
_diffrn_reflns_theta_full 28.61
_diffrn_reflns_theta_max 28.61
_diffrn_reflns_theta_min 2.59
_exptl_absorpt_coefficient_mu 0.086
_exptl_absorpt_process_details SADABS
_exptl_crystal_colour colorless
_exptl_crystal_density_diffrn 1.281
_exptl_crystal_density_method 'not measured'
_exptl_crystal_description block
_exptl_crystal_F_000 188
_exptl_crystal_size_max 0.30
_exptl_crystal_size_mid 0.20
_exptl_crystal_size_min 0.10
_refine_diff_density_max 0.246
_refine_diff_density_min -0.179
_refine_diff_density_rms 0.042
_refine_ls_extinction_method none
_refine_ls_goodness_of_fit_ref 1.069
_refine_ls_hydrogen_treatment mixed
_refine_ls_matrix_type full
_refine_ls_number_parameters 162
_refine_ls_number_reflns 2164
_refine_ls_number_restraints 0
_refine_ls_restrained_S_all 1.069
_refine_ls_R_factor_all 0.0487
_refine_ls_R_factor_gt 0.0449
_refine_ls_shift/su_max 0.000
_refine_ls_shift/su_mean 0.000
_refine_ls_structure_factor_coef Fsqd
_refine_ls_weighting_details 'calc w=1/[\s^2^(Fo^2^)+(0.0589P)^2^+0.1244P] where P=(Fo^2^+2Fc^2^)/3'
_refine_ls_weighting_scheme calc
_refine_ls_wR_factor_gt 0.1131
_refine_ls_wR_factor_ref 0.1156
_reflns_number_gt 1980
_reflns_number_total 2164
_reflns_threshold_expression >2sigma(I)
_cod_data_source_file ic8004739-file003_2.cif
_cod_data_source_block sad
_cod_database_code 4305475

loop_
_symmetry_equiv_pos_as_xyz
'x, y, z'
'-x, -y, -z'

loop_
_atom_site_label
_atom_site_type_symbol
_atom_site_fract_x
_atom_site_fract_y
_atom_site_fract_z
_atom_site_U_iso_or_equiv
_atom_site_adp_type
_atom_site_occupancy
_atom_site_symmetry_multiplicity
_atom_site_calc_flag
_atom_site_refinement_flags
_atom_site_disorder_assembly
_atom_site_disorder_group
N2 N 0.23129(14) 0.17966(12) 0.49823(12) 0.0239(2) Uani 1 1 d . . .
N4 N 0.32001(16) 0.52002(14) 0.69750(14) 0.0304(3) Uani 1 1 d . . .
N1 N 0.33099(14) 0.08713(14) 0.29945(13) 0.0261(2) Uani 1 1 d . . .
C7 C 0.11986(18) -0.12741(17) 0.87474(16) 0.0285(3) Uani 1 1 d . . .
C6 C 0.12758(17) 0.01606(16) 0.77488(15) 0.0260(3) Uani 1 1 d . . .
C1 C 0.25478(16) 0.04110(16) 0.44998(15) 0.0247(3) Uani 1 1 d . . .
C5 C 0.14028(19) 0.19099(16) 0.65205(15) 0.0272(3) Uani 1 1 d . . .
N5 N 0.39398(19) 0.40810(16) 0.82337(15) 0.0402(3) Uani 1 1 d . . .
C2 C 0.29473(19) 0.31784(16) 0.37448(16) 0.0312(3) Uani 1 1 d . . .
N3 N 0.2489(2) 0.62821(16) 0.57264(18) 0.0464(3) Uani 1 1 d . . .
C4 C 0.3754(2) -0.0277(2) 0.20158(18) 0.0341(3) Uani 1 1 d . . .
C3 C 0.35666(19) 0.26024(17) 0.24999(17) 0.0318(3) Uani 1 1 d . . .
C8 C 0.1118(3) -0.30294(19) 0.9995(2) 0.0410(4) Uani 1 1 d . . .
H4 H 0.377(3) -0.146(3) 0.277(2) 0.049(5) Uiso 1 1 d . . .
H1 H 0.224(2) -0.071(2) 0.5135(19) 0.030(4) Uiso 1 1 d . . .
H3 H 0.411(2) 0.315(2) 0.146(2) 0.041(4) Uiso 1 1 d . . .
H8 H 0.016(2) 0.263(2) 0.6159(19) 0.032(4) Uiso 1 1 d . . .
H2 H 0.292(2) 0.426(2) 0.390(2) 0.042(4) Uiso 1 1 d . . .
H7 H 0.217(2) 0.251(2) 0.700(2) 0.034(4) Uiso 1 1 d . . .
H5 H 0.496(3) -0.014(2) 0.156(2) 0.052(5) Uiso 1 1 d . . .
H6 H 0.279(3) 0.006(2) 0.111(2) 0.048(5) Uiso 1 1 d . . .
H9 H 0.199(3) -0.336(3) 1.098(3) 0.086(8) Uiso 1 1 d . . .
H10 H -0.013(3) -0.313(3) 1.045(3) 0.069(6) Uiso 1 1 d . . .
H11 H 0.153(3) -0.391(3) 0.950(3) 0.072(6) Uiso 1 1 d . . .

loop_
_atom_site_aniso_label
_atom_site_aniso_U_11
_atom_site_aniso_U_22
_atom_site_aniso_U_33
_atom_site_aniso_U_23
_atom_site_aniso_U_13
_atom_site_aniso_U_12
N2 0.0280(5) 0.0205(5) 0.0220(5) -0.0064(4) 0.0001(4) -0.0044(4)
N4 0.0384(6) 0.0245(5) 0.0353(6) -0.0170(5) 0.0054(5) -0.0108(4)
N1 0.0266(5) 0.0287(5) 0.0236(5) -0.0103(4) 0.0005(4) -0.0047(4)
C7 0.0313(6) 0.0300(6) 0.0265(6) -0.0130(5) 0.0040(5) -0.0058(5)
C6 0.0272(6) 0.0294(6) 0.0239(6) -0.0129(5) 0.0016(4) -0.0045(5)
C1 0.0262(6) 0.0240(6) 0.0247(6) -0.0094(5) 0.0003(4) -0.0056(4)
C5 0.0345(6) 0.0241(6) 0.0242(6) -0.0113(5) 0.0027(5) -0.0033(5)
N5 0.0543(8) 0.0310(6) 0.0344(6) -0.0104(5) -0.0011(5) -0.0084(5)
C2 0.0401(7) 0.0218(6) 0.0289(6) -0.0051(5) 0.0019(5) -0.0075(5)
N3 0.0537(8) 0.0308(6) 0.0526(8) -0.0129(6) -0.0139(6) -0.0061(5)
C4 0.0337(7) 0.0431(8) 0.0326(7) -0.0224(6) 0.0047(6) -0.0060(6)
C3 0.0365(7) 0.0284(6) 0.0263(6) -0.0043(5) 0.0040(5) -0.0078(5)
C8 0.0543(9) 0.0282(7) 0.0379(8) -0.0080(6) 0.0096(7) -0.0100(6)

loop_
_atom_type_symbol
_atom_type_description
_atom_type_scat_dispersion_real
_atom_type_scat_dispersion_imag
_atom_type_scat_source
C C 0.0033 0.0016 'International Tables Vol C Tables 4.2.6.8 and 6.1.1.4'
H H 0.0000 0.0000 'International Tables Vol C Tables 4.2.6.8 and 6.1.1.4'
N N 0.0061 0.0033 'International Tables Vol C Tables 4.2.6.8 and 6.1.1.4'

loop_
_geom_angle_atom_site_label_1
_geom_angle_atom_site_label_2
_geom_angle_atom_site_label_3
_geom_angle
_geom_angle_site_symmetry_1
_geom_angle_site_symmetry_3
_geom_angle_publ_flag
C1 N2 C2 108.86(10) . . ?
C1 N2 C5 126.42(10) . . ?
C2 N2 C5 124.59(10) . . ?
N3 N4 N5 178.91(14) . . ?
C1 N1 C3 109.03(11) . . ?
C1 N1 C4 124.91(11) . . ?
C3 N1 C4 126.04(11) . . ?
C6 C7 C8 179.08(14) . . ?
C7 C6 C5 179.06(13) . . ?
N1 C1 N2 108.06(11) . . ?
C6 C5 N2 111.24(10) . . ?
C3 C2 N2 107.12(11) . . ?
C2 C3 N1 106.92(11) . . ?

loop_
_geom_bond_atom_site_label_1
_geom_bond_atom_site_label_2
_geom_bond_distance
_geom_bond_site_symmetry_2
_geom_bond_publ_flag
N2 C1 1.3296(15) . ?
N2 C2 1.3775(15) . ?
N2 C5 1.4734(16) . ?
N4 N3 1.1610(16) . ?
N4 N5 1.1846(16) . ?
N1 C1 1.3281(16) . ?
N1 C3 1.3775(17) . ?
N1 C4 1.4623(16) . ?
C7 C6 1.1875(17) . ?
C7 C8 1.4585(18) . ?
C6 C5 1.4562(17) . ?
C2 C3 1.3445(19) . ?
